data_4086605
loop_
_publ_author_name
'Kuzutani, Takuya'
'Torihata, Yushi'
'Suzuki, Hiroharu'
'Takao, Toshiro'

_publ_section_title
;
 Synthesis of a Heterometallic Trinuclear Cluster of Ruthenium and
 Platinum with a Linear Alignment
;
_journal_issue 15
_journal_name_full Organometallics
_journal_page_first 2543
_journal_paper_doi 10.1021/acs.organomet.6b00449
_journal_volume 35
_journal_year 2016
_chemical_formula_sum 'C36 H72 P2 Pt Ru2'
_chemical_formula_weight 964.10
_space_group_crystal_system triclinic
_space_group_IT_number 2
_space_group_name_Hall '-P 1'
_space_group_name_H-M_alt 'P -1'
_symmetry_space_group_name_Hall '-P 1'
_symmetry_space_group_name_H-M 'P -1'
_atom_sites_solution_hydrogens mixed
_audit_creation_method SHELXL-2014/7
_cell_angle_alpha 66.245(2)
_cell_angle_beta 74.156(2)
_cell_angle_gamma 68.998(2)
_cell_formula_units_Z 1
_cell_length_a 8.5749(6)
_cell_length_b 10.4703(6)
_cell_length_c 12.9177(9)
_cell_measurement_reflns_used 9542
_cell_measurement_temperature 143(2)
_cell_measurement_theta_max 27.443
_cell_measurement_theta_min 3.251
_cell_volume 979.70(11)
_computing_cell_refinement 'RAPID AUTO (Rigaku, 2006)'
_computing_data_collection 'RAPID AUTO (Rigaku, 2006)'
_computing_data_reduction 'RAPID AUTO (Rigaku, 2006)'
_computing_molecular_graphics 'ORTEX (P.McArdle, 1995)'
_computing_publication_material 'SHELXL-2014/7 (Sheldrick, 2014)'
_computing_structure_refinement 'SHELXL-2014/7 (Sheldrick, 2014)'
_computing_structure_solution 'SHELXT-2014/5 (Sheldrick, 2014)'
_diffrn_ambient_temperature 143(2)
_diffrn_detector_area_resol_mean 10
_diffrn_measured_fraction_theta_full 0.995
_diffrn_measured_fraction_theta_max 0.986
_diffrn_measurement_device_type 'Rigaku R-AXIS RAPID Imaging Plate'
_diffrn_measurement_method \w
_diffrn_radiation_type MoK\a
_diffrn_radiation_wavelength 0.71069
_diffrn_reflns_av_R_equivalents 0.0341
_diffrn_reflns_av_unetI/netI 0.0457
_diffrn_reflns_Laue_measured_fraction_full 0.995
_diffrn_reflns_Laue_measured_fraction_max 0.986
_diffrn_reflns_limit_h_max 11
_diffrn_reflns_limit_h_min -11
_diffrn_reflns_limit_k_max 12
_diffrn_reflns_limit_k_min -13
_diffrn_reflns_limit_l_max 16
_diffrn_reflns_limit_l_min -16
_diffrn_reflns_number 9519
_diffrn_reflns_point_group_measured_fraction_full 0.995
_diffrn_reflns_point_group_measured_fraction_max 0.986
_diffrn_reflns_theta_full 25.240
_diffrn_reflns_theta_max 27.443
_diffrn_reflns_theta_min 3.251
_diffrn_source 'Rigaku Rotating Anode Ultrax18'
_exptl_absorpt_coefficient_mu 4.426
_exptl_absorpt_correction_T_max 0.5434
_exptl_absorpt_correction_T_min 0.3501
_exptl_absorpt_correction_type numerical
_exptl_absorpt_process_details 'NUMABS (T. Higashi, 1999)'
_exptl_crystal_colour green
_exptl_crystal_density_diffrn 1.634
_exptl_crystal_density_meas ?
_exptl_crystal_description platelet
_exptl_crystal_F_000 484
_exptl_crystal_size_max 0.290
_exptl_crystal_size_mid 0.244
_exptl_crystal_size_min 0.125
_refine_diff_density_max 1.368
_refine_diff_density_min -1.886
_refine_diff_density_rms 0.140
_refine_ls_extinction_method none
_refine_ls_goodness_of_fit_ref 1.130
_refine_ls_hydrogen_treatment mixed
_refine_ls_matrix_type full
_refine_ls_number_parameters 210
_refine_ls_number_reflns 4417
_refine_ls_number_restraints 0
_refine_ls_restrained_S_all 1.130
_refine_ls_R_factor_all 0.0274
_refine_ls_R_factor_gt 0.0256
_refine_ls_shift/su_max 0.001
_refine_ls_shift/su_mean 0.000
_refine_ls_structure_factor_coef Fsqd
_refine_ls_weighting_details 'w=1/[\s^2^(Fo^2^)+0.8147P] where P=(Fo^2^+2Fc^2^)/3'
_refine_ls_weighting_scheme calc
_refine_ls_wR_factor_gt 0.0546
_refine_ls_wR_factor_ref 0.0559
_reflns_Friedel_coverage 0.000
_reflns_number_gt 4186
_reflns_number_total 4417
_reflns_threshold_expression 'I > 2\s(I)'
_cod_data_source_file om6b00449_si_002.cif
_cod_data_source_block 2
_cod_depositor_comments
;
The following automatic conversions were performed:

'_exptl_absorpt_correction_type' value 'Numerical' changed to
'numerical' according to
/usr/data/users/saulius/crontab/automatic-downloads/rss-feeds/ACS/lib/dictionaries/cif_core.dic
dictionary named 'cif_core.dic' version 2.4.2 from 2011-04-26.

'_exptl_crystal_density_meas' value 'not measured' was changed to '?'
- the value is perceived as not measured.

Automatic conversion script
Id: cif_fix_values 4268 2015-11-12 08:31:59Z antanas 

 Adding full bibliography for 4086605--4086611.cif.
;
_cod_database_code 4086605
_shelx_shelxl_version_number 2014/7
_shelx_space_group_comment
;
The symmetry employed for this shelxl refinement is uniquely defined
by the following loop, which should always be used as a source of
symmetry information in preference to the above space-group names.
They are only intended as comments.
;
_shelx_estimated_absorpt_t_min 0.360
_shelx_estimated_absorpt_t_max 0.608

loop_
_space_group_symop_operation_xyz
'x, y, z'
'-x, -y, -z'

loop_
_atom_site_label
_atom_site_type_symbol
_atom_site_fract_x
_atom_site_fract_y
_atom_site_fract_z
_atom_site_U_iso_or_equiv
_atom_site_adp_type
_atom_site_occupancy
_atom_site_site_symmetry_order
_atom_site_calc_flag
_atom_site_refinement_flags_posn
_atom_site_refinement_flags_adp
_atom_site_refinement_flags_occupancy
Pt1 Pt 0.5000 0.5000 0.5000 0.01273(6) Uani 1 2 d S . P
Ru1 Ru 0.52188(3) 0.37359(2) 0.74008(2) 0.01396(7) Uani 1 1 d . . .
P1 P 0.32523(9) 0.57910(8) 0.64332(6) 0.01321(16) Uani 1 1 d . . .
C1 C 0.4650(4) 0.2652(3) 0.9260(3) 0.0222(7) Uani 1 1 d . . .
C2 C 0.6452(4) 0.2293(3) 0.8883(3) 0.0186(6) Uani 1 1 d . . .
C3 C 0.6818(4) 0.1496(3) 0.8138(3) 0.0209(7) Uani 1 1 d . . .
C4 C 0.5255(5) 0.1314(3) 0.8082(3) 0.0265(8) Uani 1 1 d . . .
C5 C 0.3949(4) 0.1981(4) 0.8802(3) 0.0255(8) Uani 1 1 d . . .
C6 C 0.3711(5) 0.3372(4) 1.0135(3) 0.0380(10) Uani 1 1 d . . .
H6A H 0.4370 0.3937 1.0182 0.057 Uiso 1 1 calc R U .
H6B H 0.3534 0.2629 1.0883 0.057 Uiso 1 1 calc R U .
H6C H 0.2615 0.4022 0.9913 0.057 Uiso 1 1 calc R U .
C7 C 0.7735(4) 0.2574(4) 0.9288(3) 0.0320(8) Uani 1 1 d . . .
H7A H 0.7221 0.3453 0.9498 0.048 Uiso 1 1 calc R U .
H7B H 0.8693 0.2709 0.8675 0.048 Uiso 1 1 calc R U .
H7C H 0.8131 0.1743 0.9956 0.048 Uiso 1 1 calc R U .
C8 C 0.8548(5) 0.0783(4) 0.7615(3) 0.0398(10) Uani 1 1 d . . .
H8A H 0.8490 0.0814 0.6857 0.060 Uiso 1 1 calc R U .
H8B H 0.8932 -0.0231 0.8107 0.060 Uiso 1 1 calc R U .
H8C H 0.9343 0.1304 0.7540 0.060 Uiso 1 1 calc R U .
C9 C 0.5048(7) 0.0448(4) 0.7471(4) 0.0478(11) Uani 1 1 d . . .
H9A H 0.6094 0.0201 0.6957 0.072 Uiso 1 1 calc R U .
H9B H 0.4115 0.1024 0.7026 0.072 Uiso 1 1 calc R U .
H9C H 0.4799 -0.0447 0.8032 0.072 Uiso 1 1 calc R U .
C10 C 0.2206(5) 0.1784(5) 0.9200(3) 0.0461(12) Uani 1 1 d . . .
H10A H 0.1395 0.2684 0.9291 0.069 Uiso 1 1 calc R U .
H10B H 0.2187 0.0987 0.9935 0.069 Uiso 1 1 calc R U .
H10C H 0.1898 0.1551 0.8633 0.069 Uiso 1 1 calc R U .
C11 C 0.3246(4) 0.7581(3) 0.6479(3) 0.0208(7) Uani 1 1 d . . .
C12 C 0.2784(5) 0.7603(4) 0.7708(3) 0.0291(8) Uani 1 1 d . . .
H12A H 0.3613 0.6817 0.8174 0.044 Uiso 1 1 calc R U .
H12B H 0.1657 0.7465 0.8030 0.044 Uiso 1 1 calc R U .
H12C H 0.2788 0.8540 0.7703 0.044 Uiso 1 1 calc R U .
C13 C 0.5040(4) 0.7755(4) 0.5992(3) 0.0279(8) Uani 1 1 d . . .
H13A H 0.5358 0.7710 0.5216 0.042 Uiso 1 1 calc R U .
H13B H 0.5841 0.6969 0.6481 0.042 Uiso 1 1 calc R U .
H13C H 0.5062 0.8694 0.5970 0.042 Uiso 1 1 calc R U .
C14 C 0.2024(5) 0.8897(4) 0.5736(3) 0.0332(9) Uani 1 1 d . . .
H14A H 0.2216 0.8830 0.4973 0.050 Uiso 1 1 calc R U .
H14B H 0.2220 0.9796 0.5668 0.050 Uiso 1 1 calc R U .
H14C H 0.0856 0.8903 0.6093 0.050 Uiso 1 1 calc R U .
C15 C 0.1012(4) 0.5751(3) 0.6564(3) 0.0197(7) Uani 1 1 d . . .
C16 C 0.1209(4) 0.4258(4) 0.6511(3) 0.0251(7) Uani 1 1 d . . .
H16A H 0.1863 0.3490 0.7103 0.038 Uiso 1 1 calc R U .
H16B H 0.1799 0.4211 0.5757 0.038 Uiso 1 1 calc R U .
H16C H 0.0090 0.4122 0.6641 0.038 Uiso 1 1 calc R U .
C17 C -0.0088(4) 0.5908(4) 0.7683(3) 0.0327(8) Uani 1 1 d . . .
H17A H 0.0527 0.5248 0.8325 0.049 Uiso 1 1 calc R U .
H17B H -0.1135 0.5664 0.7784 0.049 Uiso 1 1 calc R U .
H17C H -0.0362 0.6913 0.7655 0.049 Uiso 1 1 calc R U .
C18 C 0.0117(4) 0.6874(4) 0.5541(3) 0.0338(9) Uani 1 1 d . . .
H18A H 0.0885 0.6853 0.4826 0.051 Uiso 1 1 calc R U .
H18B H -0.0207 0.7848 0.5590 0.051 Uiso 1 1 calc R U .
H18C H -0.0896 0.6636 0.5554 0.051 Uiso 1 1 calc R U .
H1 H 0.671(6) 0.441(5) 0.682(4) 0.062(14) Uiso 1 1 d . . .
H2 H 0.533(6) 0.513(5) 0.762(4) 0.064(14) Uiso 1 1 d . . .
H3 H 0.584(5) 0.359(4) 0.604(3) 0.050(12) Uiso 1 1 d . . .

loop_
_atom_site_aniso_label
_atom_site_aniso_U_11
_atom_site_aniso_U_22
_atom_site_aniso_U_33
_atom_site_aniso_U_23
_atom_site_aniso_U_13
_atom_site_aniso_U_12
Pt1 0.01261(8) 0.01181(8) 0.01108(8) -0.00453(6) 0.00004(5) -0.00100(6)
Ru1 0.01284(13) 0.01387(13) 0.01152(12) -0.00264(11) -0.00192(9) -0.00150(9)
P1 0.0126(4) 0.0128(3) 0.0123(3) -0.0055(3) -0.0014(3) -0.0003(3)
C1 0.0202(16) 0.0196(15) 0.0129(14) 0.0013(13) -0.0020(12) 0.0019(12)
C2 0.0155(15) 0.0189(15) 0.0168(15) -0.0019(13) -0.0035(12) -0.0037(11)
C3 0.0261(17) 0.0125(14) 0.0132(14) 0.0002(13) -0.0026(12) 0.0014(12)
C4 0.042(2) 0.0165(15) 0.0191(16) 0.0018(14) -0.0102(14) -0.0104(14)
C5 0.0225(17) 0.0245(17) 0.0208(16) 0.0074(15) -0.0066(13) -0.0115(13)
C6 0.036(2) 0.043(2) 0.0161(16) -0.0108(17) 0.0028(15) 0.0055(17)
C7 0.0271(19) 0.041(2) 0.0260(18) -0.0066(17) -0.0090(14) -0.0099(16)
C8 0.038(2) 0.0292(19) 0.0248(18) -0.0052(17) 0.0002(16) 0.0136(16)
C9 0.085(3) 0.028(2) 0.043(2) -0.007(2) -0.025(2) -0.024(2)
C10 0.033(2) 0.050(2) 0.036(2) 0.018(2) -0.0104(17) -0.0242(18)
C11 0.0240(16) 0.0166(14) 0.0197(15) -0.0071(13) -0.0048(12) -0.0012(12)
C12 0.035(2) 0.0281(18) 0.0278(18) -0.0180(16) -0.0015(15) -0.0059(15)
C13 0.0341(19) 0.0224(17) 0.0304(18) -0.0083(16) -0.0033(15) -0.0138(14)
C14 0.040(2) 0.0191(16) 0.037(2) -0.0102(16) -0.0134(17) 0.0017(15)
C15 0.0124(14) 0.0241(16) 0.0189(15) -0.0062(14) -0.0027(11) -0.0020(12)
C16 0.0226(17) 0.0296(18) 0.0263(17) -0.0109(16) -0.0049(13) -0.0084(13)
C17 0.0214(18) 0.048(2) 0.032(2) -0.0232(18) 0.0094(15) -0.0126(15)
C18 0.0199(17) 0.038(2) 0.035(2) -0.0041(18) -0.0133(15) 0.0002(14)

loop_
_atom_type_symbol
_atom_type_description
_atom_type_scat_dispersion_real
_atom_type_scat_dispersion_imag
_atom_type_scat_source
C C 0.0033 0.0016 'International Tables Vol C Tables 4.2.6.8 and 6.1.1.4'
H H 0.0000 0.0000 'International Tables Vol C Tables 4.2.6.8 and 6.1.1.4'
P P 0.1023 0.0942 'International Tables Vol C Tables 4.2.6.8 and 6.1.1.4'
Pt Pt -1.7033 8.3905 'International Tables Vol C Tables 4.2.6.8 and 6.1.1.4'
Ru Ru -1.2594 0.8363 'International Tables Vol C Tables 4.2.6.8 and 6.1.1.4'

loop_
_geom_angle_atom_site_label_1
_geom_angle_atom_site_label_2
_geom_angle_atom_site_label_3
_geom_angle
_geom_angle_site_symmetry_1
_geom_angle_site_symmetry_3
P1 Pt1 P1 180.00(2) . 2_666
P1 Pt1 Ru1 127.763(18) . 2_666
P1 Pt1 Ru1 52.236(18) 2_666 2_666
P1 Pt1 Ru1 52.237(18) . .
P1 Pt1 Ru1 127.764(18) 2_666 .
Ru1 Pt1 Ru1 180.0 2_666 .
P1 Pt1 H3 84.4(15) . .
P1 Pt1 H3 95.6(15) 2_666 .
Ru1 Pt1 H3 147.1(15) 2_666 .
Ru1 Pt1 H3 32.9(15) . .
C2 Ru1 C1 38.59(11) . .
C2 Ru1 C3 37.82(12) . .
C1 Ru1 C3 63.18(11) . .
C2 Ru1 C4 62.11(12) . .
C1 Ru1 C4 61.28(13) . .
C3 Ru1 C4 37.09(12) . .
C2 Ru1 P1 153.64(9) . .
C1 Ru1 P1 120.42(8) . .
C3 Ru1 P1 164.95(10) . .
C4 Ru1 P1 129.48(9) . .
C2 Ru1 C5 61.64(11) . .
C1 Ru1 C5 36.37(13) . .
C3 Ru1 C5 60.84(11) . .
C4 Ru1 C5 35.29(12) . .
P1 Ru1 C5 112.33(8) . .
C2 Ru1 Pt1 154.59(8) . .
C1 Ru1 Pt1 162.34(9) . .
C3 Ru1 Pt1 121.08(8) . .
C4 Ru1 Pt1 110.61(9) . .
P1 Ru1 Pt1 50.683(19) . .
C5 Ru1 Pt1 127.95(9) . .
C2 Ru1 H1 92.2(16) . .
C1 Ru1 H1 124.2(17) . .
C3 Ru1 H1 95.3(16) . .
C4 Ru1 H1 128.9(17) . .
P1 Ru1 H1 93.7(16) . .
C5 Ru1 H1 153.2(16) . .
Pt1 Ru1 H1 73.4(17) . .
C2 Ru1 H2 89.7(15) . .
C1 Ru1 H2 90.2(16) . .
C3 Ru1 H2 123.0(16) . .
C4 Ru1 H2 149.8(15) . .
P1 Ru1 H2 72.0(15) . .
C5 Ru1 H2 123.0(16) . .
Pt1 Ru1 H2 99.6(15) . .
H1 Ru1 H2 58(2) . .
C2 Ru1 H3 125.6(14) . .
C1 Ru1 H3 148.1(14) . .
C3 Ru1 H3 90.5(13) . .
C4 Ru1 H3 86.9(14) . .
P1 Ru1 H3 80.6(13) . .
C5 Ru1 H3 116.1(14) . .
Pt1 Ru1 H3 30.6(13) . .
H1 Ru1 H3 73(2) . .
H2 Ru1 H3 121(2) . .
C15 P1 C11 110.38(14) . .
C15 P1 Pt1 111.67(11) . .
C11 P1 Pt1 118.35(10) . .
C15 P1 Ru1 120.31(10) . .
C11 P1 Ru1 115.69(10) . .
Pt1 P1 Ru1 77.08(2) . .
C5 C1 C2 107.7(3) . .
C5 C1 C6 125.1(3) . .
C2 C1 C6 126.5(3) . .
C5 C1 Ru1 77.36(19) . .
C2 C1 Ru1 69.34(16) . .
C6 C1 Ru1 126.9(2) . .
C3 C2 C1 107.7(3) . .
C3 C2 C7 125.5(3) . .
C1 C2 C7 126.5(3) . .
C3 C2 Ru1 72.80(17) . .
C1 C2 Ru1 72.07(16) . .
C7 C2 Ru1 125.3(2) . .
C2 C3 C4 108.0(3) . .
C2 C3 C8 126.7(3) . .
C4 C3 C8 124.9(3) . .
C2 C3 Ru1 69.37(16) . .
C4 C3 Ru1 75.38(18) . .
C8 C3 Ru1 127.0(2) . .
C5 C4 C3 108.0(3) . .
C5 C4 C9 125.0(4) . .
C3 C4 C9 126.8(4) . .
C5 C4 Ru1 73.60(19) . .
C3 C4 Ru1 67.53(17) . .
C9 C4 Ru1 129.0(2) . .
C4 C5 C1 108.4(3) . .
C4 C5 C10 125.9(4) . .
C1 C5 C10 124.7(4) . .
C4 C5 Ru1 71.11(18) . .
C1 C5 Ru1 66.27(17) . .
C10 C5 Ru1 137.0(2) . .
C1 C6 H6A 109.5 . .
C1 C6 H6B 109.5 . .
H6A C6 H6B 109.5 . .
C1 C6 H6C 109.5 . .
H6A C6 H6C 109.5 . .
H6B C6 H6C 109.5 . .
C2 C7 H7A 109.5 . .
C2 C7 H7B 109.5 . .
H7A C7 H7B 109.5 . .
C2 C7 H7C 109.5 . .
H7A C7 H7C 109.5 . .
H7B C7 H7C 109.5 . .
C3 C8 H8A 109.5 . .
C3 C8 H8B 109.5 . .
H8A C8 H8B 109.5 . .
C3 C8 H8C 109.5 . .
H8A C8 H8C 109.5 . .
H8B C8 H8C 109.5 . .
C4 C9 H9A 109.5 . .
C4 C9 H9B 109.5 . .
H9A C9 H9B 109.5 . .
C4 C9 H9C 109.5 . .
H9A C9 H9C 109.5 . .
H9B C9 H9C 109.5 . .
C5 C10 H10A 109.5 . .
C5 C10 H10B 109.5 . .
H10A C10 H10B 109.5 . .
C5 C10 H10C 109.5 . .
H10A C10 H10C 109.5 . .
H10B C10 H10C 109.5 . .
C12 C11 C14 108.8(3) . .
C12 C11 C13 109.0(3) . .
C14 C11 C13 107.4(3) . .
C12 C11 P1 111.4(2) . .
C14 C11 P1 112.5(2) . .
C13 C11 P1 107.6(2) . .
C11 C12 H12A 109.5 . .
C11 C12 H12B 109.5 . .
H12A C12 H12B 109.5 . .
C11 C12 H12C 109.5 . .
H12A C12 H12C 109.5 . .
H12B C12 H12C 109.5 . .
C11 C13 H13A 109.5 . .
C11 C13 H13B 109.5 . .
H13A C13 H13B 109.5 . .
C11 C13 H13C 109.5 . .
H13A C13 H13C 109.5 . .
H13B C13 H13C 109.5 . .
C11 C14 H14A 109.5 . .
C11 C14 H14B 109.5 . .
H14A C14 H14B 109.5 . .
C11 C14 H14C 109.5 . .
H14A C14 H14C 109.5 . .
H14B C14 H14C 109.5 . .
C17 C15 C16 110.0(3) . .
C17 C15 C18 109.9(3) . .
C16 C15 C18 105.2(3) . .
C17 C15 P1 113.1(2) . .
C16 C15 P1 104.7(2) . .
C18 C15 P1 113.5(2) . .
C15 C16 H16A 109.5 . .
C15 C16 H16B 109.5 . .
H16A C16 H16B 109.5 . .
C15 C16 H16C 109.5 . .
H16A C16 H16C 109.5 . .
H16B C16 H16C 109.5 . .
C15 C17 H17A 109.5 . .
C15 C17 H17B 109.5 . .
H17A C17 H17B 109.5 . .
C15 C17 H17C 109.5 . .
H17A C17 H17C 109.5 . .
H17B C17 H17C 109.5 . .
C15 C18 H18A 109.5 . .
C15 C18 H18B 109.5 . .
H18A C18 H18B 109.5 . .
C15 C18 H18C 109.5 . .
H18A C18 H18C 109.5 . .
H18B C18 H18C 109.5 . .

loop_
_geom_bond_atom_site_label_1
_geom_bond_atom_site_label_2
_geom_bond_distance
_geom_bond_site_symmetry_2
Pt1 P1 2.2781(7) .
Pt1 P1 2.2781(7) 2_666
Pt1 Ru1 2.8701(3) 2_666
Pt1 Ru1 2.8701(3) .
Pt1 H3 1.63(4) .
Ru1 C2 2.167(3) .
Ru1 C1 2.204(3) .
Ru1 C3 2.212(3) .
Ru1 C4 2.317(3) .
Ru1 P1 2.3279(7) .
Ru1 C5 2.349(3) .
Ru1 H1 1.54(5) .
Ru1 H2 1.64(5) .
Ru1 H3 1.74(4) .
P1 C15 1.896(3) .
P1 C11 1.897(3) .
C1 C5 1.428(5) .
C1 C2 1.445(4) .
C1 C6 1.500(5) .
C2 C3 1.420(5) .
C2 C7 1.496(5) .
C3 C4 1.444(5) .
C3 C8 1.510(4) .
C4 C5 1.415(5) .
C4 C9 1.498(5) .
C5 C10 1.502(5) .
C6 H6A 0.9800 .
C6 H6B 0.9800 .
C6 H6C 0.9800 .
C7 H7A 0.9800 .
C7 H7B 0.9800 .
C7 H7C 0.9800 .
C8 H8A 0.9800 .
C8 H8B 0.9800 .
C8 H8C 0.9800 .
C9 H9A 0.9800 .
C9 H9B 0.9800 .
C9 H9C 0.9800 .
C10 H10A 0.9800 .
C10 H10B 0.9800 .
C10 H10C 0.9800 .
C11 C12 1.535(5) .
C11 C14 1.538(4) .
C11 C13 1.541(5) .
C12 H12A 0.9800 .
C12 H12B 0.9800 .
C12 H12C 0.9800 .
C13 H13A 0.9800 .
C13 H13B 0.9800 .
C13 H13C 0.9800 .
C14 H14A 0.9800 .
C14 H14B 0.9800 .
C14 H14C 0.9800 .
C15 C17 1.530(4) .
C15 C16 1.539(5) .
C15 C18 1.541(4) .
C16 H16A 0.9800 .
C16 H16B 0.9800 .
C16 H16C 0.9800 .
C17 H17A 0.9800 .
C17 H17B 0.9800 .
C17 H17C 0.9800 .
C18 H18A 0.9800 .
C18 H18B 0.9800 .
C18 H18C 0.9800 .

loop_
_geom_torsion_atom_site_label_1
_geom_torsion_atom_site_label_2
_geom_torsion_atom_site_label_3
_geom_torsion_atom_site_label_4
_geom_torsion
C5 C1 C2 C3 4.0(3)
C6 C1 C2 C3 174.2(3)
Ru1 C1 C2 C3 -64.6(2)
C5 C1 C2 C7 -170.4(3)
C6 C1 C2 C7 -0.2(5)
Ru1 C1 C2 C7 121.0(3)
C5 C1 C2 Ru1 68.5(2)
C6 C1 C2 Ru1 -121.2(3)
C1 C2 C3 C4 -2.0(3)
C7 C2 C3 C4 172.5(3)
Ru1 C2 C3 C4 -66.1(2)
C1 C2 C3 C8 -174.4(3)
C7 C2 C3 C8 0.0(5)
Ru1 C2 C3 C8 121.5(3)
C1 C2 C3 Ru1 64.08(19)
C7 C2 C3 Ru1 -121.4(3)
C2 C3 C4 C5 -0.8(3)
C8 C3 C4 C5 171.9(3)
Ru1 C3 C4 C5 -62.9(2)
C2 C3 C4 C9 -175.1(3)
C8 C3 C4 C9 -2.4(5)
Ru1 C3 C4 C9 122.8(3)
C2 C3 C4 Ru1 62.14(19)
C8 C3 C4 Ru1 -125.2(3)
C3 C4 C5 C1 3.3(3)
C9 C4 C5 C1 177.7(3)
Ru1 C4 C5 C1 -55.8(2)
C3 C4 C5 C10 -166.1(3)
C9 C4 C5 C10 8.4(5)
Ru1 C4 C5 C10 134.9(3)
C3 C4 C5 Ru1 59.0(2)
C9 C4 C5 Ru1 -126.5(3)
C2 C1 C5 C4 -4.5(3)
C6 C1 C5 C4 -174.9(3)
Ru1 C1 C5 C4 58.7(2)
C2 C1 C5 C10 165.0(3)
C6 C1 C5 C10 -5.4(5)
Ru1 C1 C5 C10 -131.8(3)
C2 C1 C5 Ru1 -63.19(19)
C6 C1 C5 Ru1 126.4(3)
C15 P1 C11 C12 78.4(3)
Pt1 P1 C11 C12 -151.2(2)
Ru1 P1 C11 C12 -62.5(2)
C15 P1 C11 C14 -44.1(3)
Pt1 P1 C11 C14 86.3(2)
Ru1 P1 C11 C14 175.0(2)
C15 P1 C11 C13 -162.2(2)
Pt1 P1 C11 C13 -31.8(2)
Ru1 P1 C11 C13 56.9(2)
C11 P1 C15 C17 -60.4(3)
Pt1 P1 C15 C17 165.8(2)
Ru1 P1 C15 C17 78.4(3)
C11 P1 C15 C16 179.8(2)
Pt1 P1 C15 C16 46.0(2)
Ru1 P1 C15 C16 -41.3(2)
C11 P1 C15 C18 65.6(3)
Pt1 P1 C15 C18 -68.2(3)
Ru1 P1 C15 C18 -155.5(2)
